data_7048046
loop_
_publ_author_name
'Pardatscher, Lorenz'
'Bitzer, Mario J.'
'Jandl, Christian'
'K\"uck, Jens W'
'Reich, Robert M.'
'K\"uhn, Fritz E'
'Baratta, Walter'

_publ_section_title
;
 Cationic abnormal N-heterocyclic carbene ruthenium complexes as suitable
 precursors for the synthesis of heterobimetallic compounds.
;
_journal_issue 1
_journal_name_full 'Dalton transactions (Cambridge, England : 2003)'
_journal_page_first 79
_journal_page_last 89
_journal_paper_doi 10.1039/c8dt03713b
_journal_volume 48
_journal_year 2018
_chemical_compound_source 'see text'
_chemical_formula_moiety 'C60 H64 Cl Ir N4 O2 P2 Ru, 2(C H2 Cl2)'
_chemical_formula_sum 'C62 H68 Cl5 Ir N4 O2 P2 Ru'
_chemical_formula_weight 1433.69
_space_group_IT_number 2
_space_group_name_Hall '-P 1'
_space_group_name_H-M_alt 'P -1'
_symmetry_cell_setting triclinic
_symmetry_Int_Tables_number 2
_symmetry_space_group_name_Hall '-P 1'
_symmetry_space_group_name_H-M 'P -1'
_atom_sites_solution_hydrogens geom
_audit_update_record
;
2018-09-13 deposited with the CCDC.
2018-11-13 downloaded from the CCDC.
;
_cell_angle_alpha 78.593(2)
_cell_angle_beta 81.810(2)
_cell_angle_gamma 70.502(2)
_cell_formula_units_Z 2
_cell_length_a 10.8823(5)
_cell_length_b 14.2847(7)
_cell_length_c 20.7956(10)
_cell_measurement_reflns_used 9949
_cell_measurement_temperature 123
_cell_measurement_theta_max 25.8884
_cell_measurement_theta_min 2.4950
_cell_volume 2976.9(2)
_computing_cell_refinement 'SAINT (Bruker, 2014)'
_computing_data_collection 'APEX II Control Software (Bruker, 2014)'
_computing_data_reduction 'SAINT (Bruker, 2014)'
_computing_molecular_graphics 'PLATON (Spek, 2011)'
_computing_publication_material 'PLATON (Spek, 2011), enCIFer (Allen, 2004)'
_computing_structure_refinement 'SHELXL2014 (Sheldrick, 2014), SHELXLE (Huebschle, 2011)'
_computing_structure_solution 'SHELXS97 (Sheldrick, 1997)'
_diffrn_ambient_temperature 123
_diffrn_detector ' CCD plate '
_diffrn_detector_area_resol_mean 16
_diffrn_measured_fraction_theta_full 0.998
_diffrn_measured_fraction_theta_max 0.998
_diffrn_measurement_device ' \k-geometry diffractometer '
_diffrn_measurement_device_type ' Bruker APEX-II CCD '
_diffrn_measurement_method ' phi- and omega-rotation '
_diffrn_radiation_monochromator 'MONTEL optic'
_diffrn_radiation_probe x-ray
_diffrn_radiation_source 'rotating anode FR591'
_diffrn_radiation_type MoK\a
_diffrn_radiation_wavelength 0.71073
_diffrn_reflns_av_R_equivalents 0.0345
_diffrn_reflns_av_unetI/netI 0.0201
_diffrn_reflns_limit_h_max 13
_diffrn_reflns_limit_h_min -12
_diffrn_reflns_limit_k_max 17
_diffrn_reflns_limit_k_min -17
_diffrn_reflns_limit_l_max 25
_diffrn_reflns_limit_l_min -25
_diffrn_reflns_number 100492
_diffrn_reflns_reduction_process
;
;
_diffrn_reflns_theta_full 25.24
_diffrn_reflns_theta_max 25.35
_diffrn_reflns_theta_min 1.69
_exptl_absorpt_coefficient_mu 2.812
_exptl_absorpt_correction_T_max 0.7453
_exptl_absorpt_correction_T_min 0.6528
_exptl_absorpt_correction_type multi-scan
_exptl_absorpt_process_details 'SADABS, Bruker, 2014/5'
_exptl_crystal_colour 'intense orange'
_exptl_crystal_density_diffrn 1.599
_exptl_crystal_density_method 'Not Measured'
_exptl_crystal_description plate
_exptl_crystal_F_000 1440
_exptl_crystal_size_max 0.240
_exptl_crystal_size_mid 0.204
_exptl_crystal_size_min 0.035
_refine_diff_density_max 1.442
_refine_diff_density_min -0.962
_refine_diff_density_rms 0.099
_refine_ls_extinction_method none
_refine_ls_goodness_of_fit_ref 1.044
_refine_ls_hydrogen_treatment constr
_refine_ls_matrix_type full
_refine_ls_number_parameters 701
_refine_ls_number_reflns 10875
_refine_ls_number_restraints 0
_refine_ls_restrained_S_all 1.044
_refine_ls_R_factor_all 0.0308
_refine_ls_R_factor_gt 0.0269
_refine_ls_shift/su_max 0.001
_refine_ls_shift/su_mean 0.000
_refine_ls_structure_factor_coef Fsqd
_refine_ls_weighting_details 'W=1/[\S^2^(FO^2^)+(0.0358P)^2^+6.9183P] WHERE P=(FO^2^+2FC^2^)/3'
_refine_ls_weighting_scheme calc
_refine_ls_wR_factor_gt 0.0682
_refine_ls_wR_factor_ref 0.0711
_reflns_number_gt 10110
_reflns_number_total 10875
_reflns_threshold_expression I>2\s(I)
_cod_data_source_file c8dt03713b2.cif
_cod_data_source_block compound_1e
_cod_depositor_comments 'Adding full bibliography for 7048046--7048049.cif.'
_cod_database_code 7048046

loop_
_space_group_symop_id
_space_group_symop_operation_xyz
1 x,y,z
2 -x,-y,-z

loop_
_atom_site_aniso_label
_atom_site_aniso_U_11
_atom_site_aniso_U_22
_atom_site_aniso_U_33
_atom_site_aniso_U_23
_atom_site_aniso_U_13
_atom_site_aniso_U_12
Ir1 0.0236(1) 0.0220(1) 0.0171(1) -0.0025(1) -0.0012(1) -0.0127(1)
Ru1 0.0160(1) 0.0130(1) 0.0118(1) 0.0002(1) -0.0024(1) -0.0050(1)
Cl1 0.0488(6) 0.0439(6) 0.0207(4) 0.0008(4) 0.0015(4) -0.0312(5)
P1 0.0163(4) 0.0151(4) 0.0153(4) 0.0008(3) -0.0022(3) -0.0045(3)
P2 0.0181(4) 0.0155(4) 0.0128(4) -0.0002(3) -0.0022(3) -0.0056(3)
Cl2 0.0465(7) 0.0530(7) 0.0579(7) -0.0133(6) 0.0019(5) -0.0168(6)
Cl5 0.0705(9) 0.0482(7) 0.0690(9) -0.0190(6) 0.0157(7) -0.0226(6)
Cl3 0.0843(10) 0.0471(7) 0.0529(8) -0.0193(6) 0.0060(7) -0.0180(7)
Cl4 0.0767(9) 0.0448(7) 0.0442(7) 0.0094(5) -0.0195(6) -0.0263(6)
O1 0.0247(12) 0.0208(12) 0.0176(12) 0.0030(10) -0.0049(10) -0.0085(10)
O2 0.0301(14) 0.0184(12) 0.0261(14) -0.0020(10) -0.0034(11) -0.0081(10)
N1 0.0184(14) 0.0158(14) 0.0134(13) -0.0005(11) -0.0020(11) -0.0065(11)
N2 0.0239(15) 0.0160(14) 0.0142(14) -0.0019(11) 0.0001(11) -0.0081(12)
N3 0.0166(14) 0.0227(15) 0.0145(14) -0.0023(11) -0.0012(11) -0.0064(12)
N4 0.0213(15) 0.0289(16) 0.0163(14) 0.0009(12) -0.0031(11) -0.0133(13)
C1 0.0230(17) 0.0171(16) 0.0117(15) 0.0039(13) -0.0022(13) -0.0069(14)
C2 0.0204(16) 0.0153(16) 0.0093(15) 0.0045(12) -0.0062(12) -0.0062(13)
C3 0.0190(16) 0.0209(17) 0.0141(16) -0.0016(13) -0.0012(13) -0.0095(14)
C4 0.0200(16) 0.0184(17) 0.0159(16) -0.0037(13) -0.0011(13) -0.0073(13)
C5 0.0292(19) 0.0236(18) 0.0173(17) -0.0018(14) -0.0023(14) -0.0106(15)
C6 0.0301(19) 0.0193(18) 0.0267(19) -0.0030(15) -0.0025(15) -0.0059(15)
C7 0.0258(19) 0.028(2) 0.0262(19) -0.0105(16) 0.0016(15) -0.0096(16)
C8 0.0316(19) 0.0277(19) 0.0174(17) -0.0056(15) 0.0048(14) -0.0174(16)
C9 0.0242(18) 0.0241(18) 0.0164(17) -0.0048(14) 0.0000(13) -0.0134(15)
C10 0.045(2) 0.0219(19) 0.0208(19) 0.0021(15) 0.0023(17) -0.0076(17)
C11 0.032(2) 0.037(2) 0.040(2) -0.0156(19) 0.0057(18) -0.0058(18)
C12 0.044(2) 0.0235(19) 0.0161(17) -0.0005(14) 0.0002(16) -0.0139(17)
C13 0.0196(16) 0.0159(16) 0.0160(16) 0.0001(13) -0.0006(13) -0.0069(13)
C14 0.0224(17) 0.0168(17) 0.0193(17) -0.0001(14) 0.0017(14) -0.0009(14)
C15 0.042(2) 0.028(2) 0.042(2) -0.0122(18) 0.0151(19) -0.0176(18)
C16 0.054(3) 0.033(2) 0.057(3) -0.010(2) 0.034(2) -0.019(2)
C17 0.058(3) 0.042(3) 0.034(3) -0.001(2) 0.025(2) 0.006(2)
C18 0.040(3) 0.070(3) 0.036(3) -0.026(2) -0.002(2) 0.004(2)
C19 0.024(2) 0.050(3) 0.029(2) -0.0137(19) 0.0009(16) -0.0037(18)
C20 0.0173(16) 0.0217(18) 0.0247(18) 0.0051(14) -0.0054(14) -0.0097(14)
C21 0.031(2) 0.026(2) 0.037(2) 0.0040(17) -0.0108(17) -0.0044(17)
C22 0.038(2) 0.031(2) 0.053(3) 0.010(2) -0.013(2) 0.0010(19)
C23 0.031(2) 0.047(3) 0.045(3) 0.019(2) -0.0190(19) -0.013(2)
C24 0.035(2) 0.058(3) 0.022(2) 0.0076(19) -0.0083(17) -0.027(2)
C25 0.0251(19) 0.036(2) 0.0237(19) 0.0037(16) -0.0050(15) -0.0129(16)
C26 0.0215(17) 0.0196(17) 0.0136(16) -0.0036(13) -0.0031(13) -0.0096(14)
C27 0.0164(17) 0.039(2) 0.0248(19) -0.0029(16) -0.0032(14) -0.0085(16)
C28 0.0188(18) 0.047(2) 0.0236(19) 0.0029(17) -0.0021(14) -0.0178(17)
C29 0.0215(17) 0.0270(19) 0.0191(17) 0.0018(14) -0.0021(13) -0.0156(15)
C30 0.032(2) 0.038(2) 0.0216(19) -0.0026(16) -0.0008(15) -0.0236(17)
C31 0.034(2) 0.028(2) 0.036(2) -0.0088(17) 0.0025(17) -0.0189(17)
C32 0.0229(18) 0.030(2) 0.0261(19) 0.0022(15) -0.0018(15) -0.0149(15)
C33 0.0255(18) 0.031(2) 0.0181(17) 0.0014(15) -0.0043(14) -0.0142(16)
C34 0.0227(17) 0.0275(19) 0.0183(17) -0.0013(14) -0.0016(14) -0.0134(15)
C35 0.071(3) 0.049(3) 0.025(2) -0.0088(19) -0.002(2) -0.040(2)
C36 0.033(2) 0.027(2) 0.041(2) 0.0040(18) -0.0049(18) -0.0103(17)
C37 0.049(2) 0.030(2) 0.0200(19) -0.0032(16) -0.0032(17) -0.0154(18)
C38 0.0190(16) 0.0204(17) 0.0154(16) -0.0008(13) -0.0015(13) -0.0057(14)
C39 0.0172(16) 0.0195(17) 0.0167(16) 0.0057(13) -0.0053(13) -0.0057(13)
C40 0.0233(18) 0.0273(19) 0.0236(19) -0.0001(15) -0.0029(14) -0.0078(15)
C41 0.0234(19) 0.042(2) 0.025(2) 0.0050(17) 0.0002(15) -0.0120(17)
C42 0.0234(19) 0.031(2) 0.033(2) 0.0136(17) -0.0113(16) -0.0150(16)
C43 0.034(2) 0.0240(19) 0.031(2) 0.0083(16) -0.0176(17) -0.0143(16)
C44 0.0299(19) 0.0218(18) 0.0194(18) 0.0040(14) -0.0080(15) -0.0082(15)
C45 0.0209(17) 0.0269(19) 0.0131(16) -0.0034(14) 0.0007(13) -0.0103(14)
C46 0.0300(19) 0.0266(19) 0.0218(18) -0.0059(15) -0.0022(15) -0.0108(16)
C47 0.043(2) 0.033(2) 0.033(2) -0.0136(18) -0.0003(18) -0.0155(19)
C48 0.040(2) 0.055(3) 0.023(2) -0.0206(19) 0.0008(17) -0.022(2)
C49 0.031(2) 0.050(3) 0.0132(17) -0.0046(16) -0.0022(15) -0.0154(18)
C50 0.0260(18) 0.033(2) 0.0140(17) -0.0009(15) -0.0003(14) -0.0110(16)
C51 0.038(2) 0.0182(19) 0.044(2) 0.0062(17) -0.0064(18) -0.0066(17)
C52 0.0212(17) 0.0186(18) 0.029(2) 0.0048(15) -0.0043(15) -0.0085(14)
C53 0.0228(19) 0.039(2) 0.037(2) -0.0095(18) -0.0007(16) -0.0206(17)
C54 0.032(2) 0.031(2) 0.034(2) -0.0087(17) -0.0010(16) -0.0226(17)
C55 0.039(2) 0.043(2) 0.039(2) -0.0188(19) 0.0030(18) -0.023(2)
C56 0.034(2) 0.038(2) 0.0223(19) -0.0069(16) -0.0046(16) -0.0142(18)
C57 0.0274(19) 0.036(2) 0.0133(17) 0.0001(15) -0.0019(14) -0.0167(16)
C58 0.035(2) 0.027(2) 0.0193(18) 0.0037(15) -0.0072(15) -0.0146(16)
C59 0.034(2) 0.035(2) 0.036(2) -0.0018(18) -0.0102(18) -0.0056(18)
C60 0.026(2) 0.047(3) 0.044(3) -0.007(2) -0.0076(18) -0.0117(19)
C62 0.047(3) 0.056(3) 0.059(3) -0.021(3) 0.019(2) -0.025(2)
C61 0.057(3) 0.045(3) 0.029(2) -0.0006(19) -0.001(2) -0.025(2)

loop_
_atom_site_label
_atom_site_type_symbol
_atom_site_thermal_displace_type
_atom_site_fract_x
_atom_site_fract_y
_atom_site_fract_z
_atom_site_occupancy
_atom_site_U_iso_or_equiv
_atom_site_calc_flag
_atom_site_refinement_flags
Ir1 Ir Uani 0.12834(2) 0.00211(2) 0.20339(2) 1.000 0.0196(1) d .
Ru1 Ru Uani 0.29684(2) 0.30414(2) 0.30779(2) 1.000 0.0137(1) d .
Cl1 Cl Uani 0.10463(10) -0.07262(8) 0.31485(4) 1.000 0.0349(3) d .
P1 P Uani 0.08572(8) 0.30092(6) 0.31917(4) 1.000 0.0161(2) d .
P2 P Uani 0.36358(8) 0.20586(6) 0.40074(4) 1.000 0.0156(2) d .
Cl2 Cl Uani 0.28438(12) 0.09404(10) 0.68323(6) 1.000 0.0522(4) d .
Cl5 Cl Uani 0.17262(14) 0.30969(10) 0.64167(7) 1.000 0.0624(5) d .
Cl3 Cl Uani 0.21055(15) 0.40456(10) 0.03059(7) 1.000 0.0617(5) d .
Cl4 Cl Uani 0.17982(14) 0.61668(9) 0.02375(6) 1.000 0.0543(4) d .
O1 O Uani 0.2477(2) 0.42494(17) 0.22172(11) 1.000 0.0213(7) d .
O2 O Uani 0.2344(2) 0.46737(18) 0.31861(12) 1.000 0.0249(8) d .
N1 N Uani 0.2234(3) 0.1409(2) 0.26369(13) 1.000 0.0158(8) d .
N2 N Uani 0.3831(3) 0.0567(2) 0.20490(13) 1.000 0.0178(8) d .
N3 N Uani 0.5807(3) 0.1942(2) 0.32473(13) 1.000 0.0180(8) d .
N4 N Uani 0.5783(3) 0.3244(2) 0.25232(14) 1.000 0.0213(9) d .
C1 C Uani 0.2562(3) 0.0669(2) 0.22617(15) 1.000 0.0179(9) d .
C2 C Uani 0.3261(3) 0.1805(2) 0.26651(15) 1.000 0.0153(9) d .
C3 C Uani 0.4262(3) 0.1240(2) 0.22935(15) 1.000 0.0174(9) d .
C4 C Uani 0.4735(3) -0.0146(2) 0.16672(16) 1.000 0.0177(9) d .
C5 C Uani 0.5229(4) -0.1153(3) 0.19571(17) 1.000 0.0230(10) d .
C6 C Uani 0.6248(4) -0.1787(3) 0.16117(18) 1.000 0.0259(11) d .
C7 C Uani 0.6784(4) -0.1454(3) 0.09961(18) 1.000 0.0259(11) d .
C8 C Uani 0.6226(4) -0.0470(3) 0.07154(17) 1.000 0.0239(11) d .
C9 C Uani 0.5211(3) 0.0207(3) 0.10394(16) 1.000 0.0200(10) d .
C10 C Uani 0.4674(4) -0.1540(3) 0.26249(18) 1.000 0.0313(11) d .
C11 C Uani 0.7924(4) -0.2153(3) 0.0643(2) 1.000 0.0372(12) d .
C12 C Uani 0.4673(4) 0.1280(3) 0.07097(17) 1.000 0.0277(11) d .
C13 C Uani 0.0981(3) 0.1757(2) 0.30185(16) 1.000 0.0173(9) d .
C14 C Uani -0.0159(3) 0.3138(3) 0.39644(17) 1.000 0.0216(10) d .
C15 C Uani -0.1218(4) 0.2775(3) 0.4117(2) 1.000 0.0366(12) d .
C16 C Uani -0.1943(5) 0.2870(3) 0.4716(3) 1.000 0.0503(16) d .
C17 C Uani -0.1621(5) 0.3316(4) 0.5169(2) 1.000 0.0539(17) d .
C18 C Uani -0.0596(5) 0.3700(4) 0.5019(2) 1.000 0.0517(17) d .
C19 C Uani 0.0136(4) 0.3613(3) 0.44119(19) 1.000 0.0356(14) d .
C20 C Uani -0.0228(3) 0.3849(3) 0.25782(17) 1.000 0.0212(10) d .
C21 C Uani -0.1137(4) 0.4735(3) 0.2726(2) 1.000 0.0330(12) d .
C22 C Uani -0.1922(4) 0.5382(3) 0.2242(2) 1.000 0.0452(14) d .
C23 C Uani -0.1801(4) 0.5149(3) 0.1622(2) 1.000 0.0430(16) d .
C24 C Uani -0.0885(4) 0.4276(3) 0.14707(19) 1.000 0.0366(14) d .
C25 C Uani -0.0086(4) 0.3630(3) 0.19413(18) 1.000 0.0284(11) d .
C26 C Uani 0.4965(3) 0.2801(2) 0.29294(15) 1.000 0.0171(10) d .
C27 C Uani 0.7101(3) 0.1845(3) 0.30298(18) 1.000 0.0270(11) d .
C28 C Uani 0.7084(3) 0.2656(3) 0.25802(18) 1.000 0.0291(11) d .
C29 C Uani 0.5399(3) 0.4211(3) 0.21009(17) 1.000 0.0213(10) d .
C30 C Uani 0.5136(4) 0.5077(3) 0.23718(18) 1.000 0.0278(11) d .
C31 C Uani 0.4818(4) 0.6003(3) 0.1946(2) 1.000 0.0304(12) d .
C32 C Uani 0.4796(3) 0.6056(3) 0.12762(18) 1.000 0.0257(11) d .
C33 C Uani 0.5061(3) 0.5172(3) 0.10302(17) 1.000 0.0240(11) d .
C34 C Uani 0.5349(3) 0.4239(3) 0.14317(17) 1.000 0.0218(10) d .
C35 C Uani 0.5207(5) 0.5044(4) 0.3095(2) 1.000 0.0428(16) d .
C36 C Uani 0.4523(4) 0.7050(3) 0.0816(2) 1.000 0.0346(12) d .
C37 C Uani 0.5564(4) 0.3296(3) 0.11599(18) 1.000 0.0323(11) d .
C38 C Uani 0.5308(3) 0.1270(3) 0.37591(16) 1.000 0.0187(9) d .
C39 C Uani 0.2882(3) 0.1143(2) 0.44848(16) 1.000 0.0187(9) d .
C40 C Uani 0.2180(3) 0.1314(3) 0.50890(18) 1.000 0.0253(11) d .
C41 C Uani 0.1499(4) 0.0669(3) 0.54203(19) 1.000 0.0314(11) d .
C42 C Uani 0.1528(4) -0.0151(3) 0.51621(19) 1.000 0.0293(11) d .
C43 C Uani 0.2204(4) -0.0327(3) 0.45619(19) 1.000 0.0287(11) d .
C44 C Uani 0.2880(4) 0.0320(3) 0.42199(17) 1.000 0.0241(11) d .
C45 C Uani 0.3980(3) 0.2648(3) 0.46398(16) 1.000 0.0198(10) d .
C46 C Uani 0.3598(4) 0.3686(3) 0.45771(18) 1.000 0.0254(11) d .
C47 C Uani 0.3940(4) 0.4130(3) 0.5034(2) 1.000 0.0345(12) d .
C48 C Uani 0.4665(4) 0.3540(3) 0.55411(19) 1.000 0.0358(14) d .
C49 C Uani 0.5044(4) 0.2513(3) 0.56109(17) 1.000 0.0308(13) d .
C50 C Uani 0.4706(3) 0.2056(3) 0.51628(16) 1.000 0.0245(11) d .
C51 C Uani 0.1568(4) 0.6015(3) 0.2294(2) 1.000 0.0353(11) d .
C52 C Uani 0.2176(3) 0.4919(3) 0.25817(18) 1.000 0.0234(11) d .
C53 C Uani -0.0562(4) -0.0105(3) 0.1839(2) 1.000 0.0299(11) d .
C54 C Uani 0.0429(4) -0.1009(3) 0.17719(19) 1.000 0.0288(12) d .
C55 C Uani 0.1046(4) -0.1323(3) 0.1120(2) 1.000 0.0366(12) d .
C56 C Uani 0.1507(4) -0.0514(3) 0.06520(18) 1.000 0.0302(11) d .
C57 C Uani 0.1849(4) 0.0181(3) 0.10179(16) 1.000 0.0244(11) d .
C58 C Uani 0.0925(4) 0.1095(3) 0.11734(17) 1.000 0.0264(11) d .
C59 C Uani -0.0506(4) 0.1456(3) 0.1027(2) 1.000 0.0362(12) d .
C60 C Uani -0.1173(4) 0.0644(3) 0.1260(2) 1.000 0.0385(16) d .
C62 C Uani 0.1503(5) 0.2033(4) 0.6932(3) 1.000 0.0525(17) d .
C61 C Uani 0.1820(5) 0.5028(3) 0.0747(2) 1.000 0.0424(16) d .
H3 H Uiso 0.51200 0.12930 0.22130 1.000 0.0210 c RU
H6 H Uiso 0.65920 -0.24730 0.18020 1.000 0.0310 c RU
H8 H Uiso 0.65460 -0.02420 0.02840 1.000 0.0290 c RU
H10A H Uiso 0.52840 -0.21900 0.28020 1.000 0.0470 c RU
H10B H Uiso 0.38330 -0.16240 0.25830 1.000 0.0470 c RU
H10C H Uiso 0.45460 -0.10580 0.29240 1.000 0.0470 c RU
H11A H Uiso 0.81840 -0.17810 0.02270 1.000 0.0560 c RU
H11B H Uiso 0.76670 -0.27070 0.05540 1.000 0.0560 c RU
H11C H Uiso 0.86610 -0.24240 0.09200 1.000 0.0560 c RU
H12A H Uiso 0.45720 0.12940 0.02470 1.000 0.0410 c RU
H12B H Uiso 0.52760 0.16460 0.07360 1.000 0.0410 c RU
H12C H Uiso 0.38200 0.15980 0.09310 1.000 0.0410 c RU
H13A H Uiso 0.09490 0.12840 0.34340 1.000 0.0210 c RU
H13B H Uiso 0.02520 0.18080 0.27640 1.000 0.0210 c RU
H15 H Uiso -0.14430 0.24610 0.38100 1.000 0.0440 c RU
H16 H Uiso -0.26710 0.26250 0.48160 1.000 0.0600 c RU
H17 H Uiso -0.21090 0.33580 0.55850 1.000 0.0650 c RU
H18 H Uiso -0.03850 0.40220 0.53260 1.000 0.0620 c RU
H19 H Uiso 0.08410 0.38830 0.43060 1.000 0.0430 c RU
H21 H Uiso -0.12280 0.49030 0.31540 1.000 0.0400 c RU
H22 H Uiso -0.25470 0.59920 0.23420 1.000 0.0540 c RU
H23 H Uiso -0.23500 0.55910 0.12990 1.000 0.0520 c RU
H24 H Uiso -0.08000 0.41140 0.10410 1.000 0.0440 c RU
H25 H Uiso 0.05620 0.30360 0.18310 1.000 0.0340 c RU
H27 H Uiso 0.78500 0.13080 0.31720 1.000 0.0320 c RU
H28 H Uiso 0.78260 0.28050 0.23420 1.000 0.0350 c RU
H31 H Uiso 0.46130 0.66070 0.21220 1.000 0.0360 c RU
H33 H Uiso 0.50450 0.52040 0.05710 1.000 0.0290 c RU
H35A H Uiso 0.51740 0.57070 0.31730 1.000 0.0640 c RU
H35B H Uiso 0.60280 0.45430 0.32370 1.000 0.0640 c RU
H35C H Uiso 0.44660 0.48590 0.33470 1.000 0.0640 c RU
H36A H Uiso 0.37930 0.71370 0.05590 1.000 0.0520 c RU
H36B H Uiso 0.53030 0.70580 0.05180 1.000 0.0520 c RU
H36C H Uiso 0.42940 0.75990 0.10730 1.000 0.0520 c RU
H37A H Uiso 0.54450 0.34650 0.06880 1.000 0.0480 c RU
H37B H Uiso 0.49330 0.29610 0.13860 1.000 0.0480 c RU
H37C H Uiso 0.64540 0.28450 0.12280 1.000 0.0480 c RU
H38A H Uiso 0.58580 0.10300 0.41360 1.000 0.0220 c RU
H38B H Uiso 0.52810 0.06810 0.35850 1.000 0.0220 c RU
H40 H Uiso 0.21670 0.18740 0.52750 1.000 0.0300 c RU
H41 H Uiso 0.10110 0.07970 0.58280 1.000 0.0380 c RU
H42 H Uiso 0.10800 -0.05990 0.53970 1.000 0.0350 c RU
H43 H Uiso 0.22100 -0.08890 0.43810 1.000 0.0350 c RU
H44 H Uiso 0.33410 0.01990 0.38050 1.000 0.0290 c RU
H46 H Uiso 0.31040 0.40940 0.42240 1.000 0.0300 c RU
H47 H Uiso 0.36730 0.48430 0.49940 1.000 0.0420 c RU
H48 H Uiso 0.49050 0.38490 0.58470 1.000 0.0430 c RU
H49 H Uiso 0.55390 0.21130 0.59660 1.000 0.0370 c RU
H50 H Uiso 0.49670 0.13430 0.52110 1.000 0.0290 c RU
H51A H Uiso 0.20200 0.61650 0.18630 1.000 0.0530 c RU
H51B H Uiso 0.16500 0.64430 0.25900 1.000 0.0530 c RU
H51C H Uiso 0.06410 0.61460 0.22440 1.000 0.0530 c RU
H53 H Uiso -0.11840 -0.01460 0.22390 1.000 0.0360 c RU
H54 H Uiso 0.03860 -0.15810 0.21310 1.000 0.0340 c RU
H55A H Uiso 0.04030 -0.14880 0.09070 1.000 0.0440 c RU
H55B H Uiso 0.18030 -0.19410 0.11990 1.000 0.0440 c RU
H56A H Uiso 0.22860 -0.08420 0.03720 1.000 0.0360 c RU
H56B H Uiso 0.08080 -0.01080 0.03600 1.000 0.0360 c RU
H57 H Uiso 0.27610 0.02120 0.09040 1.000 0.0290 c RU
H58 H Uiso 0.13060 0.16500 0.11480 1.000 0.0320 c RU
H59A H Uiso -0.05630 0.16740 0.05470 1.000 0.0440 c RU
H59B H Uiso -0.09800 0.20470 0.12460 1.000 0.0440 c RU
H60A H Uiso -0.21100 0.09700 0.13860 1.000 0.0460 c RU
H60B H Uiso -0.11180 0.02820 0.08920 1.000 0.0460 c RU
H62A H Uiso 0.06960 0.19340 0.68340 1.000 0.0630 c RU
H62B H Uiso 0.13920 0.21400 0.73960 1.000 0.0630 c RU
H61A H Uiso 0.25110 0.48450 0.10540 1.000 0.0510 c RU
H61B H Uiso 0.09700 0.51200 0.10130 1.000 0.0510 c RU

loop_
_atom_type_symbol
_atom_type_description
_atom_type_scat_dispersion_real
_atom_type_scat_dispersion_imag
_atom_type_scat_source
C C 0.0033 0.0016 ' International Tables Vol C Tables 4.2.6.8 and 6.1.1.4'
H H 0.0000 0.0000 ' International Tables Vol C Tables 4.2.6.8 and 6.1.1.4'
Cl Cl 0.1484 0.1585 ' International Tables Vol C Tables 4.2.6.8 and 6.1.1.4'
Ir Ir -1.4442 7.9887 ' International Tables Vol C Tables 4.2.6.8 and 6.1.1.4'
N N 0.0061 0.0033 ' International Tables Vol C Tables 4.2.6.8 and 6.1.1.4'
O O 0.0106 0.0060 ' International Tables Vol C Tables 4.2.6.8 and 6.1.1.4'
P P 0.1023 0.0942 ' International Tables Vol C Tables 4.2.6.8 and 6.1.1.4'
Ru Ru -1.2594 0.8363 ' International Tables Vol C Tables 4.2.6.8 and 6.1.1.4'

loop_
_geom_angle_atom_site_label_1
_geom_angle_atom_site_label_2
_geom_angle_atom_site_label_3
_geom_angle
_geom_angle_publ_flag
Cl1 Ir1 C1 90.68(9) yes
Cl1 Ir1 C53 91.59(11) yes
Cl1 Ir1 C54 88.22(11) yes
Cl1 Ir1 C57 160.77(12) yes
Cl1 Ir1 C58 159.29(12) yes
C1 Ir1 C53 158.41(14) yes
C1 Ir1 C54 164.09(14) yes
C1 Ir1 C57 95.03(15) yes
C1 Ir1 C58 89.25(15) yes
C53 Ir1 C54 37.49(16) yes
C53 Ir1 C57 89.81(16) yes
C53 Ir1 C58 81.16(17) yes
C54 Ir1 C57 81.28(16) yes
C54 Ir1 C58 97.33(16) yes
C57 Ir1 C58 39.47(16) yes
P1 Ru1 P2 98.78(3) yes
P1 Ru1 O1 89.15(6) yes
P1 Ru1 O2 92.89(6) yes
P1 Ru1 C2 81.16(10) yes
P1 Ru1 C26 169.14(8) yes
P1 Ru1 C52 89.87(8) yes
P2 Ru1 O1 167.61(7) yes
P2 Ru1 O2 111.04(7) yes
P2 Ru1 C2 89.54(9) yes
P2 Ru1 C26 78.87(9) yes
P2 Ru1 C52 140.17(9) yes
O1 Ru1 O2 58.73(9) yes
O1 Ru1 C2 101.14(10) yes
O1 Ru1 C26 95.05(10) yes
O1 Ru1 C52 29.49(10) yes
O2 Ru1 C2 159.28(11) yes
O2 Ru1 C26 97.85(10) yes
O2 Ru1 C52 29.30(10) yes
C2 Ru1 C26 88.19(12) yes
C2 Ru1 C52 130.27(12) yes
C26 Ru1 C52 98.72(11) yes
Ru1 P1 C13 105.02(11) yes
Ru1 P1 C14 122.15(12) yes
Ru1 P1 C20 116.99(12) yes
C13 P1 C14 105.18(17) yes
C13 P1 C20 101.67(16) yes
C14 P1 C20 103.44(17) yes
Ru1 P2 C38 103.26(11) yes
Ru1 P2 C39 125.21(11) yes
Ru1 P2 C45 117.26(13) yes
C38 P2 C39 103.44(16) yes
C38 P2 C45 100.85(17) yes
C39 P2 C45 103.32(15) yes
Ru1 O1 C52 91.1(2) yes
Ru1 O2 C52 89.8(2) yes
C1 N1 C2 114.2(3) yes
C1 N1 C13 125.1(3) yes
C2 N1 C13 120.6(3) yes
C1 N2 C3 110.8(3) yes
C1 N2 C4 129.3(3) yes
C3 N2 C4 119.8(3) yes
C26 N3 C27 111.8(3) yes
C26 N3 C38 120.5(3) yes
C27 N3 C38 127.6(3) yes
C26 N4 C28 110.9(3) yes
C26 N4 C29 126.2(3) yes
C28 N4 C29 122.8(3) yes
Ir1 C1 N1 125.0(3) yes
Ir1 C1 N2 131.4(2) yes
N1 C1 N2 103.4(3) yes
Ru1 C2 N1 122.3(2) yes
Ru1 C2 C3 134.9(3) yes
N1 C2 C3 102.2(3) yes
N2 C3 C2 109.4(3) yes
N2 C4 C5 119.5(3) yes
N2 C4 C9 118.7(3) yes
C5 C4 C9 121.4(3) no
C4 C5 C6 117.9(3) no
C4 C5 C10 121.2(3) no
C6 C5 C10 121.0(4) no
C5 C6 C7 122.4(4) no
C6 C7 C8 117.7(4) no
C6 C7 C11 121.2(4) no
C8 C7 C11 121.1(3) no
C7 C8 C9 122.6(3) no
C4 C9 C8 117.9(3) no
C4 C9 C12 122.4(3) no
C8 C9 C12 119.7(3) no
P1 C13 N1 106.2(2) yes
P1 C14 C15 122.1(3) yes
P1 C14 C19 118.8(3) yes
C15 C14 C19 119.1(4) no
C14 C15 C16 120.0(4) no
C15 C16 C17 120.7(5) no
C16 C17 C18 120.0(4) no
C17 C18 C19 119.6(4) no
C14 C19 C18 120.5(4) no
P1 C20 C21 120.5(3) yes
P1 C20 C25 120.0(3) yes
C21 C20 C25 119.3(4) no
C20 C21 C22 119.5(4) no
C21 C22 C23 120.9(4) no
C22 C23 C24 119.8(4) no
C23 C24 C25 120.3(4) no
C20 C25 C24 120.2(4) no
Ru1 C26 N3 119.7(2) yes
Ru1 C26 N4 136.7(2) yes
N3 C26 N4 103.3(3) yes
N3 C27 C28 106.3(3) yes
N4 C28 C27 107.7(3) yes
N4 C29 C30 118.9(3) yes
N4 C29 C34 118.8(3) yes
C30 C29 C34 122.2(4) no
C29 C30 C31 117.7(3) no
C29 C30 C35 122.1(4) no
C31 C30 C35 120.2(4) no
C30 C31 C32 121.6(4) no
C31 C32 C33 118.5(4) no
C31 C32 C36 121.3(4) no
C33 C32 C36 120.2(3) no
C32 C33 C34 122.3(3) no
C29 C34 C33 117.7(4) no
C29 C34 C37 120.9(3) no
C33 C34 C37 121.3(3) no
P2 C38 N3 104.1(3) yes
P2 C39 C40 120.4(2) yes
P2 C39 C44 120.5(3) yes
C40 C39 C44 118.8(3) no
C39 C40 C41 120.3(3) no
C40 C41 C42 120.4(4) no
C41 C42 C43 120.2(4) no
C42 C43 C44 120.1(4) no
C39 C44 C43 120.2(3) no
P2 C45 C46 120.0(3) yes
P2 C45 C50 120.4(3) yes
C46 C45 C50 119.5(3) no
C45 C46 C47 119.8(4) no
C46 C47 C48 120.1(4) no
C47 C48 C49 120.7(4) no
C48 C49 C50 120.0(4) no
C45 C50 C49 119.8(4) no
Ru1 C52 O1 59.38(19) yes
Ru1 C52 O2 60.9(2) yes
Ru1 C52 C51 174.0(3) yes
O1 C52 O2 120.2(4) yes
O1 C52 C51 119.9(3) yes
O2 C52 C51 119.9(3) yes
Ir1 C53 C54 71.0(3) yes
Ir1 C53 C60 113.2(3) yes
C54 C53 C60 123.2(4) no
Ir1 C54 C53 71.5(3) yes
Ir1 C54 C55 110.7(3) yes
C53 C54 C55 124.1(4) no
C54 C55 C56 113.2(3) no
C55 C56 C57 112.4(3) no
Ir1 C57 C56 114.8(3) yes
Ir1 C57 C58 70.2(2) yes
C56 C57 C58 122.5(4) no
Ir1 C58 C57 70.3(2) yes
Ir1 C58 C59 112.4(3) yes
C57 C58 C59 124.2(4) no
C58 C59 C60 112.8(3) no
C53 C60 C59 112.5(4) no
N2 C3 H3 125.00 no
C2 C3 H3 125.00 no
C5 C6 H6 119.00 no
C7 C6 H6 119.00 no
C7 C8 H8 119.00 no
C9 C8 H8 119.00 no
C5 C10 H10A 109.00 no
C5 C10 H10B 110.00 no
C5 C10 H10C 110.00 no
H10A C10 H10B 109.00 no
H10A C10 H10C 109.00 no
H10B C10 H10C 109.00 no
C7 C11 H11A 109.00 no
C7 C11 H11B 109.00 no
C7 C11 H11C 109.00 no
H11A C11 H11B 110.00 no
H11A C11 H11C 109.00 no
H11B C11 H11C 109.00 no
C9 C12 H12A 109.00 no
C9 C12 H12B 109.00 no
C9 C12 H12C 109.00 no
H12A C12 H12B 109.00 no
H12A C12 H12C 109.00 no
H12B C12 H12C 110.00 no
P1 C13 H13A 111.00 no
P1 C13 H13B 111.00 no
N1 C13 H13A 110.00 no
N1 C13 H13B 110.00 no
H13A C13 H13B 109.00 no
C14 C15 H15 120.00 no
C16 C15 H15 120.00 no
C15 C16 H16 120.00 no
C17 C16 H16 120.00 no
C16 C17 H17 120.00 no
C18 C17 H17 120.00 no
C17 C18 H18 120.00 no
C19 C18 H18 120.00 no
C14 C19 H19 120.00 no
C18 C19 H19 120.00 no
C20 C21 H21 120.00 no
C22 C21 H21 120.00 no
C21 C22 H22 120.00 no
C23 C22 H22 119.00 no
C22 C23 H23 120.00 no
C24 C23 H23 120.00 no
C23 C24 H24 120.00 no
C25 C24 H24 120.00 no
C20 C25 H25 120.00 no
C24 C25 H25 120.00 no
N3 C27 H27 127.00 no
C28 C27 H27 127.00 no
N4 C28 H28 126.00 no
C27 C28 H28 126.00 no
C30 C31 H31 119.00 no
C32 C31 H31 119.00 no
C32 C33 H33 119.00 no
C34 C33 H33 119.00 no
C30 C35 H35A 110.00 no
C30 C35 H35B 109.00 no
C30 C35 H35C 110.00 no
H35A C35 H35B 109.00 no
H35A C35 H35C 109.00 no
H35B C35 H35C 109.00 no
C32 C36 H36A 109.00 no
C32 C36 H36B 109.00 no
C32 C36 H36C 109.00 no
H36A C36 H36B 110.00 no
H36A C36 H36C 109.00 no
H36B C36 H36C 110.00 no
C34 C37 H37A 109.00 no
C34 C37 H37B 109.00 no
C34 C37 H37C 110.00 no
H37A C37 H37B 109.00 no
H37A C37 H37C 109.00 no
H37B C37 H37C 109.00 no
P2 C38 H38A 111.00 no
P2 C38 H38B 111.00 no
N3 C38 H38A 111.00 no
N3 C38 H38B 111.00 no
H38A C38 H38B 109.00 no
C39 C40 H40 120.00 no
C41 C40 H40 120.00 no
C40 C41 H41 120.00 no
C42 C41 H41 120.00 no
C41 C42 H42 120.00 no
C43 C42 H42 120.00 no
C42 C43 H43 120.00 no
C44 C43 H43 120.00 no
C39 C44 H44 120.00 no
C43 C44 H44 120.00 no
C45 C46 H46 120.00 no
C47 C46 H46 120.00 no
C46 C47 H47 120.00 no
C48 C47 H47 120.00 no
C47 C48 H48 120.00 no
C49 C48 H48 120.00 no
C48 C49 H49 120.00 no
C50 C49 H49 120.00 no
C45 C50 H50 120.00 no
C49 C50 H50 120.00 no
C52 C51 H51A 109.00 no
C52 C51 H51B 109.00 no
C52 C51 H51C 109.00 no
H51A C51 H51B 109.00 no
H51A C51 H51C 110.00 no
H51B C51 H51C 109.00 no
Ir1 C53 H53 114.00 no
C54 C53 H53 114.00 no
C60 C53 H53 114.00 no
Ir1 C54 H54 114.00 no
C53 C54 H54 114.00 no
C55 C54 H54 114.00 no
C54 C55 H55A 109.00 no
C54 C55 H55B 109.00 no
C56 C55 H55A 109.00 no
C56 C55 H55B 109.00 no
H55A C55 H55B 108.00 no
C55 C56 H56A 109.00 no
C55 C56 H56B 109.00 no
C57 C56 H56A 109.00 no
C57 C56 H56B 109.00 no
H56A C56 H56B 108.00 no
Ir1 C57 H57 114.00 no
C56 C57 H57 114.00 no
C58 C57 H57 114.00 no
Ir1 C58 H58 114.00 no
C57 C58 H58 114.00 no
C59 C58 H58 114.00 no
C58 C59 H59A 109.00 no
C58 C59 H59B 109.00 no
C60 C59 H59A 109.00 no
C60 C59 H59B 109.00 no
H59A C59 H59B 108.00 no
C53 C60 H60A 109.00 no
C53 C60 H60B 109.00 no
C59 C60 H60A 109.00 no
C59 C60 H60B 109.00 no
H60A C60 H60B 108.00 no
Cl2 C62 Cl5 111.7(3) yes
Cl2 C62 H62A 109.00 no
Cl2 C62 H62B 109.00 no
Cl5 C62 H62A 109.00 no
Cl5 C62 H62B 109.00 no
H62A C62 H62B 108.00 no
Cl3 C61 Cl4 112.8(2) yes
Cl3 C61 H61A 109.00 no
Cl3 C61 H61B 109.00 no
Cl4 C61 H61A 109.00 no
Cl4 C61 H61B 109.00 no
H61A C61 H61B 108.00 no

loop_
_geom_bond_atom_site_label_1
_geom_bond_atom_site_label_2
_geom_bond_distance
_geom_bond_publ_flag
Ir1 Cl1 2.3693(9) yes
Ir1 C1 2.059(3) yes
Ir1 C53 2.175(5) yes
Ir1 C54 2.168(4) yes
Ir1 C57 2.104(3) yes
Ir1 C58 2.103(4) yes
Ru1 P1 2.2908(10) yes
Ru1 P2 2.2092(9) yes
Ru1 O1 2.214(2) yes
Ru1 O2 2.248(2) yes
Ru1 C2 2.026(3) yes
Ru1 C26 2.071(3) yes
P1 C13 1.851(3) yes
P1 C14 1.820(4) yes
P1 C20 1.828(4) yes
P2 C38 1.855(4) yes
P2 C39 1.828(3) yes
P2 C45 1.835(4) yes
Cl2 C62 1.769(6) yes
Cl5 C62 1.745(6) yes
Cl3 C61 1.745(4) yes
Cl4 C61 1.752(4) yes
O1 C52 1.266(5) yes
O2 C52 1.259(4) yes
N1 C2 1.424(5) yes
N1 C13 1.460(5) yes
N1 C1 1.360(4) yes
N2 C4 1.437(4) yes
N2 C1 1.357(5) yes
N2 C3 1.402(4) yes
N3 C27 1.386(5) yes
N3 C38 1.459(5) yes
N3 C26 1.372(4) yes
N4 C26 1.363(5) yes
N4 C29 1.447(5) yes
N4 C28 1.392(5) yes
C2 C3 1.362(4) no
C4 C9 1.396(5) no
C4 C5 1.398(5) no
C5 C10 1.510(5) no
C5 C6 1.388(6) no
C6 C7 1.392(5) no
C7 C11 1.510(6) no
C7 C8 1.376(6) no
C8 C9 1.394(6) no
C9 C12 1.504(6) no
C14 C19 1.382(6) no
C14 C15 1.388(6) no
C15 C16 1.381(7) no
C16 C17 1.377(7) no
C17 C18 1.373(8) no
C18 C19 1.398(6) no
C20 C25 1.396(5) no
C20 C21 1.381(6) no
C21 C22 1.395(6) no
C22 C23 1.372(6) no
C23 C24 1.373(6) no
C24 C25 1.384(6) no
C27 C28 1.334(5) no
C29 C30 1.387(6) no
C29 C34 1.393(5) no
C30 C35 1.508(6) no
C30 C31 1.404(6) no
C31 C32 1.383(5) no
C32 C33 1.382(6) no
C32 C36 1.511(6) no
C33 C34 1.388(5) no
C34 C37 1.497(6) no
C39 C44 1.394(5) no
C39 C40 1.395(5) no
C40 C41 1.390(6) no
C41 C42 1.371(6) no
C42 C43 1.379(6) no
C43 C44 1.395(6) no
C45 C46 1.384(6) no
C45 C50 1.399(5) no
C46 C47 1.393(6) no
C47 C48 1.374(6) no
C48 C49 1.368(6) no
C49 C50 1.389(5) no
C51 C52 1.516(6) no
C53 C60 1.510(6) no
C53 C54 1.396(6) no
C54 C55 1.507(6) no
C55 C56 1.529(6) no
C56 C57 1.526(6) no
C57 C58 1.421(6) no
C58 C59 1.523(6) no
C59 C60 1.532(6) no
C3 H3 0.9500 no
C6 H6 0.9500 no
C8 H8 0.9500 no
C10 H10C 0.9800 no
C10 H10B 0.9800 no
C10 H10A 0.9800 no
C11 H11C 0.9800 no
C11 H11A 0.9800 no
C11 H11B 0.9800 no
C12 H12B 0.9800 no
C12 H12A 0.9800 no
C12 H12C 0.9800 no
C13 H13B 0.9900 no
C13 H13A 0.9900 no
C15 H15 0.9500 no
C16 H16 0.9500 no
C17 H17 0.9500 no
C18 H18 0.9500 no
C19 H19 0.9500 no
C21 H21 0.9500 no
C22 H22 0.9500 no
C23 H23 0.9500 no
C24 H24 0.9500 no
C25 H25 0.9500 no
C27 H27 0.9500 no
C28 H28 0.9500 no
C31 H31 0.9500 no
C33 H33 0.9500 no
C35 H35B 0.9800 no
C35 H35A 0.9800 no
C35 H35C 0.9800 no
C36 H36B 0.9800 no
C36 H36C 0.9800 no
C36 H36A 0.9800 no
C37 H37C 0.9800 no
C37 H37B 0.9800 no
C37 H37A 0.9800 no
C38 H38B 0.9900 no
C38 H38A 0.9900 no
C40 H40 0.9500 no
C41 H41 0.9500 no
C42 H42 0.9500 no
C43 H43 0.9500 no
C44 H44 0.9500 no
C46 H46 0.9500 no
C47 H47 0.9500 no
C48 H48 0.9500 no
C49 H49 0.9500 no
C50 H50 0.9500 no
C51 H51B 0.9800 no
C51 H51C 0.9800 no
C51 H51A 0.9800 no
C53 H53 1.0000 no
C54 H54 1.0000 no
C55 H55A 0.9900 no
C55 H55B 0.9900 no
C56 H56A 0.9900 no
C56 H56B 0.9900 no
C57 H57 1.0000 no
C58 H58 1.0000 no
C59 H59A 0.9900 no
C59 H59B 0.9900 no
C60 H60B 0.9900 no
C60 H60A 0.9900 no
C62 H62B 0.9900 no
C62 H62A 0.9900 no
C61 H61A 0.9900 no
C61 H61B 0.9900 no

loop_
_geom_hbond_atom_site_label_D
_geom_hbond_atom_site_label_H
_geom_hbond_atom_site_label_A
_geom_hbond_distance_DH
_geom_hbond_distance_HA
_geom_hbond_distance_DA
_geom_hbond_angle_DHA
_geom_hbond_site_symmetry_A
_geom_hbond_publ_flag
C11 H11B Cl3 0.9800 2.8000 3.659(4) 147.00 2_655 yes
C12 H12C N2 0.9800 2.4900 2.900(5) 105.00 . yes
C35 H35C O2 0.9800 2.4900 3.304(6) 141.00 . yes
C38 H38B Cl2 0.9900 2.7200 3.481(4) 134.00 2_656 yes
C46 H46 O2 0.9500 2.3200 3.232(5) 161.00 . yes
C53 H53 Cl2 1.0000 2.7900 3.734(5) 157.00 2_556 yes
C61 H61A O1 0.9900 2.4000 3.137(5) 131.00 . yes

loop_
_geom_torsion_atom_site_label_1
_geom_torsion_atom_site_label_2
_geom_torsion_atom_site_label_3
_geom_torsion_atom_site_label_4
_geom_torsion
_geom_torsion_publ_flag
C1 Ir1 C58 C57 98.8(3) no
C53 Ir1 C58 C57 -100.6(3) no
C54 Ir1 C58 C57 -66.6(3) no
Cl1 Ir1 C58 C59 -51.4(5) no
C1 Ir1 C58 C59 -141.3(3) no
C53 Ir1 C58 C59 19.3(3) no
C54 Ir1 C58 C59 53.2(3) no
C57 Ir1 C58 C59 119.9(4) no
Cl1 Ir1 C1 N1 -67.7(3) no
C53 Ir1 C1 N1 28.4(5) no
C57 Ir1 C1 N1 130.7(3) no
C58 Ir1 C1 N1 91.6(3) no
Cl1 Ir1 C1 N2 119.3(3) no
C53 Ir1 C1 N2 -144.6(4) no
C57 Ir1 C1 N2 -42.3(3) no
C58 Ir1 C1 N2 -81.4(3) no
C57 Ir1 C54 C55 19.1(3) no
C58 Ir1 C54 C55 55.3(3) no
C1 Ir1 C53 C60 60.3(5) no
C54 Ir1 C53 C60 -118.8(4) no
C57 Ir1 C53 C60 -43.0(3) no
C58 Ir1 C53 C60 -4.3(3) no
C1 Ir1 C53 C54 179.1(3) no
C1 Ir1 C57 C56 159.7(3) no
C53 Ir1 C57 C56 -41.3(3) no
C54 Ir1 C57 C56 -4.7(3) no
C58 Ir1 C57 C56 -117.6(4) no
C1 Ir1 C57 C58 -82.7(3) no
Cl1 Ir1 C53 C54 -85.0(2) no
C57 Ir1 C54 C53 -101.2(3) no
C57 Ir1 C53 C54 75.8(2) no
C58 Ir1 C53 C54 114.5(2) no
Cl1 Ir1 C53 C60 156.2(3) no
C53 Ir1 C54 C55 120.4(4) no
Cl1 Ir1 C58 C57 -171.2(3) no
Cl1 Ir1 C54 C53 94.9(2) no
C53 Ir1 C57 C58 76.3(3) no
C58 Ir1 C54 C53 -65.0(3) no
Cl1 Ir1 C54 C55 -144.7(3) no
C54 Ir1 C57 C58 112.9(3) no
O2 Ru1 P2 C38 -124.46(14) no
P2 Ru1 C2 N1 95.9(2) no
C2 Ru1 P2 C39 -59.30(16) no
P1 Ru1 C2 C3 166.6(3) no
C2 Ru1 O2 C52 -12.1(4) no
O2 Ru1 P2 C45 -14.65(15) no
C2 Ru1 P2 C38 58.00(16) no
P1 Ru1 P2 C39 21.69(13) no
P1 Ru1 P2 C45 -111.21(13) no
O2 Ru1 P2 C39 118.25(14) no
C52 Ru1 C2 C3 84.3(4) no
P2 Ru1 C26 N3 26.3(2) no
C26 Ru1 O2 C52 93.8(2) no
P1 Ru1 C2 N1 -3.1(2) no
C2 Ru1 P2 C45 167.81(16) no
C26 Ru1 P2 C38 -30.25(15) no
C26 Ru1 P2 C39 -147.54(15) no
C26 Ru1 P2 C45 79.56(16) no
C52 Ru1 P2 C38 -120.56(18) no
P2 Ru1 C26 N4 -162.0(3) no
O1 Ru1 C26 N3 -164.6(2) no
P1 Ru1 C52 O1 -88.50(19) no
P1 Ru1 C52 O2 96.16(19) no
P2 Ru1 C52 O1 167.87(14) no
C52 Ru1 C2 N1 -85.4(3) no
O1 Ru1 C52 O2 -175.3(3) no
O2 Ru1 C52 O1 175.3(3) no
C2 Ru1 C52 O1 -10.2(3) no
C2 Ru1 C52 O2 174.43(19) no
C26 Ru1 C52 O1 84.8(2) no
C26 Ru1 C52 O2 -90.5(2) no
O2 Ru1 P1 C20 61.12(16) no
C2 Ru1 P1 C13 12.90(14) no
C2 Ru1 P1 C14 132.16(18) no
C2 Ru1 P1 C20 -98.92(17) no
C52 Ru1 P1 C13 143.79(14) no
C52 Ru1 P1 C14 -96.95(18) no
C52 Ru1 P1 C20 31.97(17) no
P1 Ru1 P2 C38 138.98(13) no
C26 Ru1 C2 N1 174.8(3) no
C26 Ru1 C2 C3 -15.6(3) no
C26 Ru1 O1 C52 -98.8(2) no
P1 Ru1 O2 C52 -84.6(2) no
P2 Ru1 O2 C52 174.88(19) no
O1 Ru1 O2 C52 2.68(19) no
O1 Ru1 P1 C13 114.31(12) no
O1 Ru1 C26 N4 7.1(3) no
O2 Ru1 C26 N3 136.3(2) no
O2 Ru1 C26 N4 -52.0(3) no
C2 Ru1 C26 N3 -63.6(2) no
C2 Ru1 C26 N4 108.2(3) no
C52 Ru1 P2 C39 122.15(17) no
C52 Ru1 P2 C45 -10.74(19) no
P1 Ru1 O1 C52 91.2(2) no
O2 Ru1 O1 C52 -2.67(19) no
C2 Ru1 O1 C52 172.1(2) no
O2 Ru1 P1 C13 172.94(12) no
P2 Ru1 C52 O2 -7.5(3) no
P2 Ru1 P1 C13 -75.25(11) no
P2 Ru1 P1 C14 44.01(16) no
P2 Ru1 P1 C20 172.93(14) no
O1 Ru1 P1 C14 -126.43(17) no
O1 Ru1 P1 C20 2.49(15) no
O1 Ru1 C2 N1 -90.5(2) no
O2 Ru1 P1 C14 -67.80(17) no
P2 Ru1 C2 C3 -94.5(3) no
O2 Ru1 C2 C3 92.0(4) no
O1 Ru1 C2 C3 79.2(3) no
O2 Ru1 C2 N1 -77.6(4) no
C52 Ru1 C26 N3 165.9(2) no
C52 Ru1 C26 N4 -22.4(3) no
C20 P1 C14 C15 68.9(4) no
Ru1 P1 C14 C19 23.5(4) no
C20 P1 C14 C19 -111.1(3) no
Ru1 P1 C13 N1 -21.4(2) no
C20 P1 C13 N1 101.0(2) no
C13 P1 C14 C15 -37.4(4) no
C13 P1 C14 C19 142.7(3) no
C14 P1 C20 C25 -149.3(3) no
C14 P1 C13 N1 -151.4(2) no
Ru1 P1 C20 C25 73.4(3) no
C14 P1 C20 C21 34.9(4) no
Ru1 P1 C14 C15 -156.6(3) no
C13 P1 C20 C21 143.8(3) no
C13 P1 C20 C25 -40.4(4) no
Ru1 P1 C20 C21 -102.5(3) no
C39 P2 C38 N3 166.1(2) no
Ru1 P2 C39 C40 -109.2(3) no
C38 P2 C39 C40 133.6(3) no
C38 P2 C39 C44 -53.3(3) no
C45 P2 C39 C44 -158.1(3) no
C38 P2 C45 C46 122.9(3) no
Ru1 P2 C39 C44 63.9(3) no
C45 P2 C39 C40 28.8(3) no
C39 P2 C45 C46 -130.3(3) no
Ru1 P2 C45 C50 -163.9(2) no
C45 P2 C38 N3 -87.2(2) no
Ru1 P2 C38 N3 34.4(2) no
C39 P2 C45 C50 54.1(3) no
Ru1 P2 C45 C46 11.7(4) no
C38 P2 C45 C50 -52.7(3) no
Ru1 O1 C52 C51 -173.1(3) no
Ru1 O1 C52 O2 4.7(3) no
Ru1 O2 C52 C51 173.2(3) no
Ru1 O2 C52 O1 -4.6(3) no
C2 N1 C13 P1 22.3(3) no
C2 N1 C1 Ir1 -173.7(2) no
C13 N1 C1 Ir1 9.8(4) no
C13 N1 C1 N2 -175.6(3) no
C2 N1 C1 N2 1.0(3) no
C1 N1 C2 C3 -1.5(3) no
C13 N1 C2 C3 175.3(3) no
C13 N1 C2 Ru1 -12.2(4) no
C1 N1 C2 Ru1 171.1(2) no
C1 N1 C13 P1 -161.4(3) no
C4 N2 C1 N1 175.6(3) no
C1 N2 C4 C9 115.5(4) no
C3 N2 C4 C9 -69.2(4) no
C4 N2 C1 Ir1 -10.3(5) no
C4 N2 C3 C2 -177.0(3) no
C3 N2 C1 N1 -0.1(3) no
C1 N2 C3 C2 -0.9(4) no
C1 N2 C4 C5 -71.7(5) no
C3 N2 C4 C5 103.6(4) no
C3 N2 C1 Ir1 174.1(2) no
C38 N3 C27 C28 -177.3(3) no
C38 N3 C26 Ru1 -8.9(4) no
C27 N3 C26 N4 -1.7(4) no
C26 N3 C27 C28 1.2(4) no
C27 N3 C38 P2 159.6(3) no
C26 N3 C38 P2 -18.7(4) no
C27 N3 C26 Ru1 172.5(2) no
C38 N3 C26 N4 176.9(3) no
C28 N4 C29 C30 -96.6(4) no
C28 N4 C29 C34 81.3(4) no
C26 N4 C29 C34 -101.2(4) no
C29 N4 C28 C27 176.9(3) no
C28 N4 C26 Ru1 -171.1(3) no
C26 N4 C28 C27 -1.0(4) no
C29 N4 C26 N3 -176.1(3) no
C26 N4 C29 C30 80.9(5) no
C28 N4 C26 N3 1.6(4) no
C29 N4 C26 Ru1 11.2(5) no
Ru1 C2 C3 N2 -169.7(2) no
N1 C2 C3 N2 1.3(3) no
N2 C4 C5 C6 -170.1(4) no
C5 C4 C9 C12 178.4(4) no
N2 C4 C9 C12 -8.9(5) no
C9 C4 C5 C6 2.5(6) no
C9 C4 C5 C10 -177.6(4) no
N2 C4 C5 C10 9.9(6) no
C5 C4 C9 C8 -1.9(5) no
N2 C4 C9 C8 170.8(3) no
C10 C5 C6 C7 -179.8(4) no
C4 C5 C6 C7 0.1(6) no
C5 C6 C7 C11 177.8(4) no
C5 C6 C7 C8 -3.2(7) no
C6 C7 C8 C9 3.9(7) no
C11 C7 C8 C9 -177.1(4) no
C7 C8 C9 C12 178.3(4) no
C7 C8 C9 C4 -1.4(6) no
C15 C14 C19 C18 2.0(6) no
P1 C14 C19 C18 -178.1(4) no
P1 C14 C15 C16 178.5(3) no
C19 C14 C15 C16 -1.5(6) no
C14 C15 C16 C17 -0.5(7) no
C15 C16 C17 C18 2.1(8) no
C16 C17 C18 C19 -1.6(8) no
C17 C18 C19 C14 -0.4(7) no
P1 C20 C21 C22 177.7(3) no
P1 C20 C25 C24 -178.5(3) no
C25 C20 C21 C22 1.8(6) no
C21 C20 C25 C24 -2.6(6) no
C20 C21 C22 C23 0.0(7) no
C21 C22 C23 C24 -0.9(7) no
C22 C23 C24 C25 0.1(7) no
C23 C24 C25 C20 1.6(7) no
N3 C27 C28 N4 -0.1(4) no
C30 C29 C34 C37 -176.5(4) no
N4 C29 C30 C35 -1.5(6) no
C34 C29 C30 C35 -179.2(4) no
C30 C29 C34 C33 1.9(6) no
N4 C29 C30 C31 177.4(4) no
C34 C29 C30 C31 -0.4(6) no
N4 C29 C34 C37 5.7(5) no
N4 C29 C34 C33 -175.9(3) no
C29 C30 C31 C32 -1.5(7) no
C35 C30 C31 C32 177.4(4) no
C30 C31 C32 C33 1.8(6) no
C30 C31 C32 C36 -176.7(4) no
C31 C32 C33 C34 -0.1(6) no
C36 C32 C33 C34 178.4(4) no
C32 C33 C34 C37 176.8(4) no
C32 C33 C34 C29 -1.7(5) no
C40 C39 C44 C43 -1.1(6) no
P2 C39 C40 C41 173.6(3) no
C44 C39 C40 C41 0.4(5) no
P2 C39 C44 C43 -174.3(3) no
C39 C40 C41 C42 1.1(6) no
C40 C41 C42 C43 -1.8(7) no
C41 C42 C43 C44 1.1(7) no
C42 C43 C44 C39 0.4(6) no
P2 C45 C50 C49 175.2(3) no
P2 C45 C46 C47 -175.6(3) no
C50 C45 C46 C47 0.0(6) no
C46 C45 C50 C49 -0.4(5) no
C45 C46 C47 C48 0.7(7) no
C46 C47 C48 C49 -1.0(7) no
C47 C48 C49 C50 0.6(7) no
C48 C49 C50 C45 0.1(6) no
Ir1 C53 C54 C55 -102.9(4) no
Ir1 C53 C60 C59 -11.5(4) no
C60 C53 C54 Ir1 105.8(4) no
C60 C53 C54 C55 2.9(7) no
C54 C53 C60 C59 -93.2(5) no
C53 C54 C55 C56 50.6(6) no
Ir1 C54 C55 C56 -30.5(4) no
C54 C55 C56 C57 27.2(5) no
C55 C56 C57 C58 -92.1(4) no
C55 C56 C57 Ir1 -10.6(5) no
C56 C57 C58 C59 3.2(6) no
Ir1 C57 C58 C59 -104.2(4) no
C56 C57 C58 Ir1 107.4(3) no
Ir1 C58 C59 C60 -31.4(4) no
C57 C58 C59 C60 49.3(5) no
C58 C59 C60 C53 27.7(5) no
